data_4073759
loop_
_publ_author_name
'Stylianides, Neoklis'
'Danopoulos, Andreas A.'
'Pugh, David'
'Hancock, Fred'
'Zanotti-Gerosa, Antonio'

_publ_section_title
;
 Cyclometalated and Alkoxyphenyl-Substituted Palladium
 Imidazolin-2-ylidene Complexes. Synthetic, Structural, and Catalytic
 Studies
;
_journal_issue 23
_journal_name_full Organometallics
_journal_page_first 5627
_journal_paper_doi 10.1021/om700603d
_journal_volume 26
_journal_year 2007
_chemical_formula_moiety 'C35 H38 N4 O4 Pd'
_chemical_formula_sum 'C35 H38 N4 O4 Pd'
_chemical_formula_weight 685.09
_chemical_name_systematic
;
 ?
;
_space_group_IT_number 14
_symmetry_cell_setting monoclinic
_symmetry_space_group_name_Hall '-P 2ybc'
_symmetry_space_group_name_H-M 'P 1 21/c 1'
_atom_sites_solution_hydrogens geom
_atom_sites_solution_primary direct
_atom_sites_solution_secondary difmap
_audit_creation_method SHELXL-97
_cell_angle_alpha 90.00
_cell_angle_beta 92.636(2)
_cell_angle_gamma 90.00
_cell_formula_units_Z 4
_cell_length_a 10.4722(5)
_cell_length_b 16.0850(9)
_cell_length_c 18.4923(9)
_cell_measurement_reflns_used 6348
_cell_measurement_temperature 120(2)
_cell_measurement_theta_max 27.48
_cell_measurement_theta_min 2.91
_cell_volume 3111.6(3)
_computing_cell_refinement 'DENZO (Otwinowski & Minor, 1997) & COLLECT (Hooft, R.W.W., 1998)'
_computing_data_collection 'COLLECT (Hooft, R.W.W., 1998)'
_computing_data_reduction 'DENZO (Otwinowski & Minor, 1997) & COLLECT (Hooft, R.W.W., 1998)'
_computing_molecular_graphics 'ORTEP-III, (Farrugia, 1997)'
_computing_publication_material 'enCIFer (2004)'
_computing_structure_refinement 'SHELXL-97 (Sheldrick, 1997)'
_computing_structure_solution 'DIRDIF-99 (Beurskens, 1999)'
_diffrn_ambient_temperature 120(2)
_diffrn_detector_area_resol_mean 9.091
_diffrn_measured_fraction_theta_full 0.994
_diffrn_measured_fraction_theta_max 0.994
_diffrn_measurement_device_type 'Bruker-Nonius 95mm CCD camera on \k-goniostat'
_diffrn_measurement_method '\f & \w scans'
_diffrn_radiation_monochromator graphite
_diffrn_radiation_source 'Bruker-Nonius FR591 rotating anode'
_diffrn_radiation_type MoK\a
_diffrn_radiation_wavelength 0.71073
_diffrn_reflns_av_R_equivalents 0.0410
_diffrn_reflns_av_sigmaI/netI 0.0634
_diffrn_reflns_limit_h_max 12
_diffrn_reflns_limit_h_min -13
_diffrn_reflns_limit_k_max 20
_diffrn_reflns_limit_k_min -19
_diffrn_reflns_limit_l_max 23
_diffrn_reflns_limit_l_min -19
_diffrn_reflns_number 17972
_diffrn_reflns_theta_full 27.50
_diffrn_reflns_theta_max 27.50
_diffrn_reflns_theta_min 3.14
_diffrn_standards_number 0
_exptl_absorpt_coefficient_mu 0.642
_exptl_absorpt_correction_T_max 0.9386
_exptl_absorpt_correction_T_min 0.8051
_exptl_absorpt_correction_type multi-scan
_exptl_absorpt_process_details 'SADABS V2.10 (Sheldrick, G.M., 2003)'
_exptl_crystal_colour 'dark red'
_exptl_crystal_density_diffrn 1.462
_exptl_crystal_density_method 'not measured'
_exptl_crystal_description prism
_exptl_crystal_F_000 1416
_exptl_crystal_size_max 0.10
_exptl_crystal_size_mid 0.09
_exptl_crystal_size_min 0.08
_refine_diff_density_max 0.669
_refine_diff_density_min -0.710
_refine_diff_density_rms 0.082
_refine_ls_extinction_method none
_refine_ls_goodness_of_fit_ref 1.028
_refine_ls_hydrogen_treatment constr
_refine_ls_matrix_type full
_refine_ls_number_parameters 402
_refine_ls_number_reflns 7094
_refine_ls_number_restraints 0
_refine_ls_restrained_S_all 1.028
_refine_ls_R_factor_all 0.0660
_refine_ls_R_factor_gt 0.0393
_refine_ls_shift/su_max 0.001
_refine_ls_shift/su_mean 0.000
_refine_ls_structure_factor_coef Fsqd
_refine_ls_weighting_details 'calc w=1/[\s^2^(Fo^2^)+(0.0206P)^2^+2.5942P] where P=(Fo^2^+2Fc^2^)/3'
_refine_ls_weighting_scheme calc
_refine_ls_wR_factor_gt 0.0708
_refine_ls_wR_factor_ref 0.0780
_reflns_number_gt 5312
_reflns_number_total 7094
_reflns_threshold_expression >2sigma(I)
_cod_data_source_file om700603d-file002.cif
_cod_data_source_block 9d
_cod_original_sg_symbol_Hall -P_2ybc
_cod_original_sg_symbol_H-M P21/c
_cod_database_code 4073759

loop_
_symmetry_equiv_pos_as_xyz
'x, y, z'
'-x, y+1/2, -z+1/2'
'-x, -y, -z'
'x, -y-1/2, z-1/2'

loop_
_atom_site_label
_atom_site_type_symbol
_atom_site_fract_x
_atom_site_fract_y
_atom_site_fract_z
_atom_site_U_iso_or_equiv
_atom_site_adp_type
_atom_site_occupancy
_atom_site_symmetry_multiplicity
_atom_site_calc_flag
_atom_site_refinement_flags
Pd1 Pd 0.13494(2) 0.212982(13) 0.050505(11) 0.01887(7) Uani 1 1 d .
O1 O -0.3646(2) 0.30409(14) 0.27370(12) 0.0424(6) Uani 1 1 d .
O2 O 0.47565(19) 0.01948(12) -0.09120(11) 0.0321(5) Uani 1 1 d .
O3 O -0.19222(19) 0.45678(12) -0.17511(10) 0.0298(5) Uani 1 1 d .
N3 N -0.0055(2) 0.36587(13) 0.10240(11) 0.0196(5) Uani 1 1 d .
O4 O 0.3552(2) 0.06135(13) 0.36035(11) 0.0350(5) Uani 1 1 d .
N4 N 0.0850(2) 0.29836(13) 0.19317(11) 0.0203(5) Uani 1 1 d .
C19 C -0.0552(3) 0.40805(17) 0.16678(13) 0.0225(6) Uani 1 1 d .
H19A H -0.1470 0.3957 0.1720 0.027 Uiso 1 1 calc R
H19B H -0.0433 0.4690 0.1641 0.027 Uiso 1 1 calc R
N2 N -0.0239(2) 0.11107(14) -0.04312(11) 0.0218(5) Uani 1 1 d .
N1 N -0.1610(2) 0.17220(14) 0.02431(12) 0.0220(5) Uani 1 1 d .
C24 C -0.2122(3) 0.46033(18) -0.04391(15) 0.0261(7) Uani 1 1 d .
H24 H -0.2872 0.4935 -0.0482 0.031 Uiso 1 1 calc R
C20 C -0.0540(3) 0.38839(16) 0.03162(14) 0.0214(6) Uani 1 1 d .
C29 C 0.2374(3) 0.09996(17) 0.25509(15) 0.0254(6) Uani 1 1 d .
H29 H 0.2490 0.0448 0.2381 0.030 Uiso 1 1 calc R
C32 C 0.2005(3) 0.25925(18) 0.30499(14) 0.0238(6) Uani 1 1 d .
H32 H 0.1865 0.3137 0.3229 0.029 Uiso 1 1 calc R
C17 C 0.5038(3) -0.05329(19) -0.13183(17) 0.0371(8) Uani 1 1 d .
H17A H 0.4549 -0.1004 -0.1140 0.056 Uiso 1 1 calc R
H17B H 0.5954 -0.0655 -0.1262 0.056 Uiso 1 1 calc R
H17C H 0.4803 -0.0439 -0.1831 0.056 Uiso 1 1 calc R
C26 C -0.3018(3) 0.5093(2) -0.18269(16) 0.0396(8) Uani 1 1 d .
H26A H -0.3765 0.4800 -0.1653 0.059 Uiso 1 1 calc R
H26B H -0.3172 0.5239 -0.2338 0.059 Uiso 1 1 calc R
H26C H -0.2870 0.5600 -0.1542 0.059 Uiso 1 1 calc R
C13 C 0.3236(3) 0.10257(17) -0.03553(14) 0.0224(6) Uani 1 1 d .
H13 H 0.3939 0.1291 -0.0107 0.027 Uiso 1 1 calc R
C5 C -0.3207(3) 0.25890(18) 0.08011(17) 0.0294(7) Uani 1 1 d .
H5 H -0.3580 0.2711 0.0335 0.035 Uiso 1 1 calc R
C14 C 0.3477(3) 0.03937(17) -0.08523(14) 0.0240(6) Uani 1 1 d .
C3 C -0.2425(3) 0.13302(19) -0.03421(15) 0.0282(7) Uani 1 1 d .
H3A H -0.2813 0.1754 -0.0673 0.034 Uiso 1 1 calc R
H3B H -0.3111 0.0989 -0.0141 0.034 Uiso 1 1 calc R
C16 C 0.1220(3) 0.02485(17) -0.11071(14) 0.0240(6) Uani 1 1 d .
H16 H 0.0521 -0.0013 -0.1361 0.029 Uiso 1 1 calc R
C7 C -0.3203(3) 0.27438(18) 0.20938(16) 0.0295(7) Uani 1 1 d .
C11 C 0.1009(3) 0.08619(16) -0.06097(14) 0.0207(6) Uani 1 1 d .
C28 C 0.1704(3) 0.15650(17) 0.21234(14) 0.0233(6) Uani 1 1 d .
H28 H 0.1357 0.1400 0.1662 0.028 Uiso 1 1 calc R
C35 C 0.0264(3) 0.37050(16) 0.22827(14) 0.0238(6) Uani 1 1 d .
H35A H 0.0922 0.4102 0.2469 0.029 Uiso 1 1 calc R
H35B H -0.0265 0.3528 0.2686 0.029 Uiso 1 1 calc R
C4 C -0.2136(3) 0.20885(17) 0.08654(15) 0.0233(6) Uani 1 1 d .
C8 C -0.2135(3) 0.22321(17) 0.21619(16) 0.0271(6) Uani 1 1 d .
H8 H -0.1768 0.2105 0.2628 0.033 Uiso 1 1 calc R
C21 C 0.0072(3) 0.36508(17) -0.03046(14) 0.0232(6) Uani 1 1 d .
H21 H 0.0842 0.3339 -0.0261 0.028 Uiso 1 1 calc R
C12 C 0.2003(3) 0.12772(16) -0.02128(13) 0.0191(6) Uani 1 1 d .
C25 C -0.1628(3) 0.43706(17) 0.02425(15) 0.0245(6) Uani 1 1 d .
H25 H -0.2042 0.4548 0.0662 0.029 Uiso 1 1 calc R
C2 C -0.1460(3) 0.07866(18) -0.07284(15) 0.0264(7) Uani 1 1 d .
H2A H -0.1565 0.0191 -0.0609 0.032 Uiso 1 1 calc R
H2B H -0.1543 0.0860 -0.1260 0.032 Uiso 1 1 calc R
C9 C -0.1613(3) 0.19109(17) 0.15573(15) 0.0238(6) Uani 1 1 d .
H9 H -0.0883 0.1562 0.1609 0.029 Uiso 1 1 calc R
C6 C -0.3746(3) 0.29170(18) 0.14188(17) 0.0313(7) Uani 1 1 d .
H6 H -0.4485 0.3258 0.1372 0.038 Uiso 1 1 calc R
C10 C -0.4782(3) 0.3522(2) 0.2683(2) 0.0561(11) Uani 1 1 d .
H10A H -0.4621 0.4038 0.2420 0.084 Uiso 1 1 calc R
H10B H -0.5053 0.3657 0.3170 0.084 Uiso 1 1 calc R
H10C H -0.5457 0.3205 0.2423 0.084 Uiso 1 1 calc R
C33 C 0.4163(3) 0.0851(2) 0.42716(17) 0.0454(9) Uani 1 1 d .
H33A H 0.4788 0.1290 0.4187 0.068 Uiso 1 1 calc R
H33B H 0.4601 0.0369 0.4492 0.068 Uiso 1 1 calc R
H33C H 0.3523 0.1058 0.4597 0.068 Uiso 1 1 calc R
C23 C -0.1526(3) 0.43534(17) -0.10546(15) 0.0239(6) Uani 1 1 d .
C18 C 0.0662(2) 0.29846(16) 0.12001(14) 0.0193(6) Uani 1 1 d .
C30 C 0.2882(3) 0.12296(18) 0.32293(15) 0.0269(7) Uani 1 1 d .
C27 C 0.1527(2) 0.23823(17) 0.23617(14) 0.0204(6) Uani 1 1 d .
C31 C 0.2680(3) 0.20258(18) 0.34804(15) 0.0274(7) Uani 1 1 d .
H31 H 0.3006 0.2184 0.3948 0.033 Uiso 1 1 calc R
C15 C 0.2478(3) 0.00121(17) -0.12355(15) 0.0259(7) Uani 1 1 d .
H15 H 0.2641 -0.0406 -0.1582 0.031 Uiso 1 1 calc R
C1 C -0.0357(3) 0.16154(16) 0.01433(14) 0.0209(6) Uani 1 1 d .
C22 C -0.0428(3) 0.38679(16) -0.09853(14) 0.0235(6) Uani 1 1 d .
H22 H -0.0021 0.3685 -0.1405 0.028 Uiso 1 1 calc R
C34 C 0.3170(3) 0.26251(18) 0.07133(15) 0.0270(7) Uani 1 1 d .
H34A H 0.3576 0.2348 0.1136 0.040 Uiso 1 1 calc R
H34B H 0.3101 0.3222 0.0810 0.040 Uiso 1 1 calc R
H34C H 0.3688 0.2538 0.0292 0.040 Uiso 1 1 calc R

loop_
_atom_site_aniso_label
_atom_site_aniso_U_11
_atom_site_aniso_U_22
_atom_site_aniso_U_33
_atom_site_aniso_U_23
_atom_site_aniso_U_13
_atom_site_aniso_U_12
Pd1 0.01787(11) 0.02181(11) 0.01693(11) -0.00263(10) 0.00069(7) 0.00072(10)
O1 0.0353(13) 0.0508(14) 0.0418(13) -0.0154(11) 0.0073(11) 0.0092(11)
O2 0.0309(12) 0.0330(11) 0.0330(12) -0.0032(10) 0.0098(9) 0.0087(10)
O3 0.0292(12) 0.0393(12) 0.0203(10) 0.0010(9) -0.0040(9) 0.0058(10)
N3 0.0209(12) 0.0210(12) 0.0167(11) -0.0031(10) 0.0000(9) 0.0007(10)
O4 0.0375(13) 0.0410(12) 0.0263(11) 0.0096(10) -0.0018(10) 0.0120(11)
N4 0.0221(12) 0.0221(12) 0.0167(11) -0.0030(10) 0.0009(9) 0.0021(10)
C19 0.0261(15) 0.0219(14) 0.0198(14) -0.0042(12) 0.0045(12) 0.0016(12)
N2 0.0223(13) 0.0245(12) 0.0184(12) -0.0025(10) -0.0010(10) -0.0037(10)
N1 0.0174(12) 0.0270(13) 0.0215(12) -0.0011(10) -0.0018(10) -0.0023(10)
C24 0.0198(15) 0.0332(16) 0.0248(15) -0.0021(13) -0.0040(12) 0.0032(13)
C20 0.0244(15) 0.0205(14) 0.0190(14) -0.0002(12) -0.0006(12) -0.0045(12)
C29 0.0277(16) 0.0250(15) 0.0239(15) 0.0026(13) 0.0063(12) 0.0043(13)
C32 0.0239(16) 0.0262(15) 0.0213(15) -0.0007(12) 0.0024(12) 0.0004(12)
C17 0.041(2) 0.0384(19) 0.0330(18) -0.0014(15) 0.0129(15) 0.0136(16)
C26 0.0346(19) 0.060(2) 0.0234(16) 0.0036(16) -0.0053(14) 0.0112(17)
C13 0.0228(15) 0.0254(15) 0.0192(14) 0.0018(12) 0.0023(11) 0.0008(12)
C5 0.0200(15) 0.0306(16) 0.0372(18) 0.0008(14) -0.0036(13) -0.0018(13)
C14 0.0274(16) 0.0235(15) 0.0217(15) 0.0042(12) 0.0081(12) 0.0049(13)
C3 0.0217(16) 0.0387(17) 0.0237(15) 0.0001(14) -0.0032(12) -0.0050(14)
C16 0.0344(17) 0.0209(14) 0.0167(14) -0.0002(12) 0.0002(12) -0.0039(13)
C7 0.0230(15) 0.0316(17) 0.0346(17) -0.0084(14) 0.0085(13) -0.0039(13)
C11 0.0255(15) 0.0200(14) 0.0167(13) 0.0029(11) 0.0015(11) 0.0003(12)
C28 0.0256(15) 0.0281(15) 0.0162(14) -0.0015(12) 0.0024(11) 0.0019(13)
C35 0.0286(16) 0.0214(14) 0.0216(14) -0.0040(12) 0.0017(12) 0.0040(12)
C4 0.0181(14) 0.0222(14) 0.0298(15) -0.0017(13) 0.0048(11) -0.0025(12)
C8 0.0284(16) 0.0257(16) 0.0276(15) -0.0015(13) 0.0037(12) -0.0020(13)
C21 0.0234(15) 0.0216(15) 0.0248(15) 0.0027(12) 0.0036(12) 0.0023(12)
C12 0.0212(14) 0.0212(14) 0.0150(13) 0.0013(11) 0.0013(11) 0.0022(12)
C25 0.0219(15) 0.0322(16) 0.0195(14) -0.0022(13) 0.0024(12) -0.0007(13)
C2 0.0274(16) 0.0300(16) 0.0214(15) 0.0016(13) -0.0033(12) -0.0074(13)
C9 0.0189(15) 0.0243(15) 0.0284(15) -0.0014(12) 0.0033(12) 0.0003(12)
C6 0.0175(15) 0.0298(16) 0.0466(19) -0.0061(16) 0.0010(13) 0.0014(13)
C10 0.037(2) 0.067(3) 0.065(3) -0.025(2) 0.0097(19) 0.0144(19)
C33 0.048(2) 0.056(2) 0.0312(18) 0.0103(17) -0.0077(16) 0.0137(18)
C23 0.0255(16) 0.0252(15) 0.0206(14) 0.0002(12) -0.0031(12) -0.0048(13)
C18 0.0155(13) 0.0220(14) 0.0203(14) -0.0014(12) -0.0002(11) -0.0057(11)
C30 0.0206(15) 0.0364(17) 0.0241(15) 0.0088(14) 0.0039(12) 0.0047(13)
C27 0.0170(14) 0.0250(14) 0.0194(14) 0.0013(12) 0.0028(11) 0.0026(11)
C31 0.0244(15) 0.0389(18) 0.0188(14) 0.0007(14) 0.0009(12) -0.0006(14)
C15 0.0369(18) 0.0216(15) 0.0199(14) 0.0001(12) 0.0089(13) 0.0027(13)
C1 0.0218(15) 0.0216(14) 0.0191(14) 0.0014(12) 0.0008(11) -0.0004(12)
C22 0.0283(16) 0.0226(14) 0.0198(14) -0.0031(12) 0.0032(12) -0.0012(13)
C34 0.0219(15) 0.0293(16) 0.0297(16) -0.0068(13) 0.0005(13) -0.0015(12)

loop_
_atom_type_symbol
_atom_type_description
_atom_type_scat_dispersion_real
_atom_type_scat_dispersion_imag
_atom_type_scat_source
C C 0.0033 0.0016 'International Tables Vol C Tables 4.2.6.8 and 6.1.1.4'
H H 0.0000 0.0000 'International Tables Vol C Tables 4.2.6.8 and 6.1.1.4'
N N 0.0061 0.0033 'International Tables Vol C Tables 4.2.6.8 and 6.1.1.4'
O O 0.0106 0.0060 'International Tables Vol C Tables 4.2.6.8 and 6.1.1.4'
Pd Pd -0.9988 1.0072 'International Tables Vol C Tables 4.2.6.8 and 6.1.1.4'

loop_
_geom_angle_atom_site_label_1
_geom_angle_atom_site_label_2
_geom_angle_atom_site_label_3
_geom_angle
C18 Pd1 C12 178.53(10)
C18 Pd1 C1 98.64(10)
C12 Pd1 C1 80.26(11)
C18 Pd1 C34 88.40(10)
C12 Pd1 C34 92.61(11)
C1 Pd1 C34 171.33(11)
C7 O1 C10 116.3(3)
C14 O2 C17 117.0(2)
C23 O3 C26 116.5(2)
C18 N3 C20 126.5(2)
C18 N3 C19 112.6(2)
C20 N3 C19 119.7(2)
C30 O4 C33 116.2(2)
C18 N4 C27 127.2(2)
C18 N4 C35 113.1(2)
C27 N4 C35 119.7(2)
N3 C19 C35 102.3(2)
N3 C19 H19A 111.3
C35 C19 H19A 111.3
N3 C19 H19B 111.3
C35 C19 H19B 111.3
H19A C19 H19B 109.2
C1 N2 C11 118.2(2)
C1 N2 C2 113.6(2)
C11 N2 C2 127.6(2)
C1 N1 C4 125.4(2)
C1 N1 C3 112.2(2)
C4 N1 C3 122.1(2)
C23 C24 C25 120.3(3)
C23 C24 H24 119.9
C25 C24 H24 119.9
C25 C20 C21 118.6(2)
C25 C20 N3 119.3(2)
C21 C20 N3 122.0(2)
C28 C29 C30 120.4(3)
C28 C29 H29 119.8
C30 C29 H29 119.8
C31 C32 C27 121.4(3)
C31 C32 H32 119.3
C27 C32 H32 119.3
O2 C17 H17A 109.5
O2 C17 H17B 109.5
H17A C17 H17B 109.5
O2 C17 H17C 109.5
H17A C17 H17C 109.5
H17B C17 H17C 109.5
O3 C26 H26A 109.5
O3 C26 H26B 109.5
H26A C26 H26B 109.5
O3 C26 H26C 109.5
H26A C26 H26C 109.5
H26B C26 H26C 109.5
C12 C13 C14 122.2(3)
C12 C13 H13 118.9
C14 C13 H13 118.9
C4 C5 C6 120.4(3)
C4 C5 H5 119.8
C6 C5 H5 119.8
C15 C14 O2 124.7(2)
C15 C14 C13 120.3(3)
O2 C14 C13 115.1(2)
N1 C3 C2 102.2(2)
N1 C3 H3A 111.3
C2 C3 H3A 111.3
N1 C3 H3B 111.3
C2 C3 H3B 111.3
H3A C3 H3B 109.2
C11 C16 C15 119.3(3)
C11 C16 H16 120.3
C15 C16 H16 120.3
C6 C7 O1 124.7(3)
C6 C7 C8 120.0(3)
O1 C7 C8 115.3(3)
C16 C11 C12 123.3(3)
C16 C11 N2 122.4(2)
C12 C11 N2 114.2(2)
C29 C28 C27 120.7(3)
C29 C28 H28 119.7
C27 C28 H28 119.7
N4 C35 C19 102.4(2)
N4 C35 H35A 111.3
C19 C35 H35A 111.3
N4 C35 H35B 111.3
C19 C35 H35B 111.3
H35A C35 H35B 109.2
C5 C4 C9 118.7(3)
C5 C4 N1 120.9(3)
C9 C4 N1 120.3(2)
C9 C8 C7 120.0(3)
C9 C8 H8 120.0
C7 C8 H8 120.0
C22 C21 C20 120.8(3)
C22 C21 H21 119.6
C20 C21 H21 119.6
C13 C12 C11 115.6(2)
C13 C12 Pd1 131.2(2)
C11 C12 Pd1 113.13(19)
C20 C25 C24 120.8(3)
C20 C25 H25 119.6
C24 C25 H25 119.6
N2 C2 C3 101.8(2)
N2 C2 H2A 111.4
C3 C2 H2A 111.4
N2 C2 H2B 111.4
C3 C2 H2B 111.4
H2A C2 H2B 109.3
C8 C9 C4 121.1(3)
C8 C9 H9 119.5
C4 C9 H9 119.5
C7 C6 C5 119.9(3)
C7 C6 H6 120.1
C5 C6 H6 120.1
O1 C10 H10A 109.5
O1 C10 H10B 109.5
H10A C10 H10B 109.5
O1 C10 H10C 109.5
H10A C10 H10C 109.5
H10B C10 H10C 109.5
O4 C33 H33A 109.5
O4 C33 H33B 109.5
H33A C33 H33B 109.5
O4 C33 H33C 109.5
H33A C33 H33C 109.5
H33B C33 H33C 109.5
O3 C23 C24 124.7(3)
O3 C23 C22 116.0(2)
C24 C23 C22 119.3(3)
N3 C18 N4 107.1(2)
N3 C18 Pd1 126.79(18)
N4 C18 Pd1 126.08(19)
C31 C30 O4 125.3(3)
C31 C30 C29 119.5(3)
O4 C30 C29 115.2(3)
C32 C27 C28 118.0(2)
C32 C27 N4 119.8(2)
C28 C27 N4 122.1(2)
C30 C31 C32 120.0(3)
C30 C31 H31 120.0
C32 C31 H31 120.0
C14 C15 C16 119.2(3)
C14 C15 H15 120.4
C16 C15 H15 120.4
N1 C1 N2 108.1(2)
N1 C1 Pd1 138.1(2)
N2 C1 Pd1 112.93(19)
C21 C22 C23 120.1(3)
C21 C22 H22 120.0
C23 C22 H22 120.0
Pd1 C34 H34A 109.5
Pd1 C34 H34B 109.5
H34A C34 H34B 109.5
Pd1 C34 H34C 109.5
H34A C34 H34C 109.5
H34B C34 H34C 109.5

loop_
_geom_bond_atom_site_label_1
_geom_bond_atom_site_label_2
_geom_bond_distance
Pd1 C18 2.036(3)
Pd1 C12 2.048(3)
Pd1 C1 2.053(3)
Pd1 C34 2.086(3)
O1 C7 1.382(3)
O1 C10 1.419(4)
O2 C14 1.387(3)
O2 C17 1.429(3)
O3 C23 1.379(3)
O3 C26 1.427(3)
N3 C18 1.350(3)
N3 C20 1.429(3)
N3 C19 1.485(3)
O4 C30 1.382(3)
O4 C33 1.417(4)
N4 C18 1.358(3)
N4 C27 1.421(3)
N4 C35 1.477(3)
C19 C35 1.516(4)
C19 H19A 0.9900
C19 H19B 0.9900
N2 C1 1.347(3)
N2 C11 1.420(3)
N2 C2 1.465(3)
N1 C1 1.344(3)
N1 C4 1.426(3)
N1 C3 1.488(3)
C24 C23 1.383(4)
C24 C25 1.392(4)
C24 H24 0.9500
C20 C25 1.384(4)
C20 C21 1.392(4)
C29 C28 1.376(4)
C29 C30 1.390(4)
C29 H29 0.9500
C32 C31 1.383(4)
C32 C27 1.388(4)
C32 H32 0.9500
C17 H17A 0.9800
C17 H17B 0.9800
C17 H17C 0.9800
C26 H26A 0.9800
C26 H26B 0.9800
C26 H26C 0.9800
C13 C12 1.390(4)
C13 C14 1.401(4)
C13 H13 0.9500
C5 C4 1.381(4)
C5 C6 1.400(4)
C5 H5 0.9500
C14 C15 1.380(4)
C3 C2 1.537(4)
C3 H3A 0.9900
C3 H3B 0.9900
C16 C11 1.374(4)
C16 C15 1.402(4)
C16 H16 0.9500
C7 C6 1.376(4)
C7 C8 1.389(4)
C11 C12 1.414(4)
C28 C27 1.401(4)
C28 H28 0.9500
C35 H35A 0.9900
C35 H35B 0.9900
C4 C9 1.398(4)
C8 C9 1.368(4)
C8 H8 0.9500
C21 C22 1.385(4)
C21 H21 0.9500
C25 H25 0.9500
C2 H2A 0.9900
C2 H2B 0.9900
C9 H9 0.9500
C6 H6 0.9500
C10 H10A 0.9800
C10 H10B 0.9800
C10 H10C 0.9800
C33 H33A 0.9800
C33 H33B 0.9800
C33 H33C 0.9800
C23 C22 1.391(4)
C30 C31 1.382(4)
C31 H31 0.9500
C15 H15 0.9500
C22 H22 0.9500
C34 H34A 0.9800
C34 H34B 0.9800
C34 H34C 0.9800

loop_
_geom_torsion_atom_site_label_1
_geom_torsion_atom_site_label_2
_geom_torsion_atom_site_label_3
_geom_torsion_atom_site_label_4
_geom_torsion
C18 N3 C19 C35 15.0(3)
C20 N3 C19 C35 -176.3(2)
C18 N3 C20 C25 154.6(3)
C19 N3 C20 C25 -12.3(4)
C18 N3 C20 C21 -27.5(4)
C19 N3 C20 C21 165.6(2)
C17 O2 C14 C15 -9.5(4)
C17 O2 C14 C13 169.9(2)
C12 C13 C14 C15 1.8(4)
C12 C13 C14 O2 -177.6(2)
C1 N1 C3 C2 12.7(3)
C4 N1 C3 C2 -161.4(2)
C10 O1 C7 C6 3.4(4)
C10 O1 C7 C8 -176.2(3)
C15 C16 C11 C12 0.1(4)
C15 C16 C11 N2 -177.5(2)
C1 N2 C11 C16 169.3(2)
C2 N2 C11 C16 -0.5(4)
C1 N2 C11 C12 -8.5(3)
C2 N2 C11 C12 -178.3(2)
C30 C29 C28 C27 0.4(4)
C18 N4 C35 C19 10.7(3)
C27 N4 C35 C19 -169.5(2)
N3 C19 C35 N4 -14.2(3)
C6 C5 C4 C9 0.6(4)
C6 C5 C4 N1 177.3(3)
C1 N1 C4 C5 143.0(3)
C3 N1 C4 C5 -43.7(4)
C1 N1 C4 C9 -40.3(4)
C3 N1 C4 C9 133.0(3)
C6 C7 C8 C9 1.0(4)
O1 C7 C8 C9 -179.4(3)
C25 C20 C21 C22 -3.0(4)
N3 C20 C21 C22 179.1(2)
C14 C13 C12 C11 -0.9(4)
C14 C13 C12 Pd1 176.8(2)
C16 C11 C12 C13 -0.1(4)
N2 C11 C12 C13 177.7(2)
C16 C11 C12 Pd1 -178.1(2)
N2 C11 C12 Pd1 -0.4(3)
C1 Pd1 C12 C13 -172.3(3)
C34 Pd1 C12 C13 12.7(3)
C1 Pd1 C12 C11 5.45(18)
C34 Pd1 C12 C11 -169.59(19)
C21 C20 C25 C24 1.8(4)
N3 C20 C25 C24 179.8(2)
C23 C24 C25 C20 -0.3(4)
C1 N2 C2 C3 12.1(3)
C11 N2 C2 C3 -177.8(2)
N1 C3 C2 N2 -13.7(3)
C7 C8 C9 C4 0.0(4)
C5 C4 C9 C8 -0.8(4)
N1 C4 C9 C8 -177.5(2)
O1 C7 C6 C5 179.3(3)
C8 C7 C6 C5 -1.2(4)
C4 C5 C6 C7 0.3(4)
C26 O3 C23 C24 0.8(4)
C26 O3 C23 C22 -177.6(3)
C25 C24 C23 O3 -178.3(3)
C25 C24 C23 C22 0.0(4)
C20 N3 C18 N4 -176.5(2)
C19 N3 C18 N4 -8.8(3)
C20 N3 C18 Pd1 3.8(4)
C19 N3 C18 Pd1 171.52(18)
C27 N4 C18 N3 178.6(2)
C35 N4 C18 N3 -1.6(3)
C27 N4 C18 Pd1 -1.8(4)
C35 N4 C18 Pd1 178.00(18)
C1 Pd1 C18 N3 -66.9(2)
C34 Pd1 C18 N3 108.1(2)
C1 Pd1 C18 N4 113.6(2)
C34 Pd1 C18 N4 -71.5(2)
C33 O4 C30 C31 -5.5(4)
C33 O4 C30 C29 175.3(3)
C28 C29 C30 C31 1.7(4)
C28 C29 C30 O4 -179.0(2)
C31 C32 C27 C28 2.5(4)
C31 C32 C27 N4 -179.3(2)
C29 C28 C27 C32 -2.4(4)
C29 C28 C27 N4 179.5(2)
C18 N4 C27 C32 158.3(3)
C35 N4 C27 C32 -21.4(4)
C18 N4 C27 C28 -23.6(4)
C35 N4 C27 C28 156.6(2)
O4 C30 C31 C32 179.2(3)
C29 C30 C31 C32 -1.6(4)
C27 C32 C31 C30 -0.5(4)
O2 C14 C15 C16 177.6(2)
C13 C14 C15 C16 -1.7(4)
C11 C16 C15 C14 0.8(4)
C4 N1 C1 N2 168.2(2)
C3 N1 C1 N2 -5.7(3)
C4 N1 C1 Pd1 -23.9(4)
C3 N1 C1 Pd1 162.2(2)
C11 N2 C1 N1 -175.7(2)
C2 N2 C1 N1 -4.5(3)
C11 N2 C1 Pd1 13.0(3)
C2 N2 C1 Pd1 -175.80(17)
C18 Pd1 C1 N1 1.6(3)
C12 Pd1 C1 N1 -177.4(3)
C18 Pd1 C1 N2 169.11(19)
C12 Pd1 C1 N2 -9.90(18)
C20 C21 C22 C23 2.6(4)
O3 C23 C22 C21 177.3(2)
C24 C23 C22 C21 -1.1(4)
